data_7039294
loop_
_publ_author_name
'Li, Yingguo'
'Zhao, Hongwei'
'Mao, Xiaoyang'
'Pan, Xiaobo'
'Wu, Jincai'

_publ_section_title
;
 Structures of potassium calix[4]arene crown ether inclusion complexes and
 application in polymerization of rac-lactide.
;
_journal_issue 23
_journal_name_full 'Dalton transactions (Cambridge, England : 2003)'
_journal_page_first 9636
_journal_page_last 9645
_journal_paper_doi 10.1039/c6dt01417h
_journal_volume 45
_journal_year 2016
_chemical_formula_moiety 'C31 H45 K O5'
_chemical_formula_sum 'C31 H45 K O5'
_chemical_formula_weight 536.77
_space_group_crystal_system monoclinic
_space_group_IT_number 15
_space_group_name_Hall '-C 2yc'
_space_group_name_H-M_alt 'C 1 2/c 1'
_symmetry_space_group_name_Hall '-C 2yc'
_symmetry_space_group_name_H-M 'C 1 2/c 1'
_atom_sites_solution_hydrogens geom
_audit_creation_date 2015-11-12
_audit_creation_method
;
Olex2 1.2
(compiled 2015.09.30 svn.r3233 for OlexSys, GUI svn.r5103)
;
_audit_update_record
;
2016-03-02 deposited with the CCDC.
2016-05-16 downloaded from the CCDC.
;
_cell_angle_alpha 90
_cell_angle_beta 92.614(3)
_cell_angle_gamma 90
_cell_formula_units_Z 8
_cell_length_a 11.1093(3)
_cell_length_b 26.4085(9)
_cell_length_c 20.4600(7)
_cell_measurement_reflns_used 3684
_cell_measurement_temperature 173.00(10)
_cell_measurement_theta_max 28.3900
_cell_measurement_theta_min 3.9750
_cell_volume 5996.3(3)
_computing_cell_refinement
;
CrysAlisPro, Agilent Technologies,
Version 1.171.36.28 (release 01-02-2013 CrysAlis171 .NET)
(compiled Feb  1 2013,16:14:44)
;
_computing_data_collection
;
CrysAlisPro, Agilent Technologies,
Version 1.171.36.28 (release 01-02-2013 CrysAlis171 .NET)
(compiled Feb  1 2013,16:14:44)
;
_computing_data_reduction
;
CrysAlisPro, Agilent Technologies,
Version 1.171.36.28 (release 01-02-2013 CrysAlis171 .NET)
(compiled Feb  1 2013,16:14:44)
;
_computing_molecular_graphics 'Olex2 (Dolomanov et al., 2009)'
_computing_publication_material 'Olex2 (Dolomanov et al., 2009)'
_computing_structure_refinement 'ShelXL (Sheldrick, 2015)'
_computing_structure_solution 'XS (Sheldrick, 2008)'
_diffrn_ambient_temperature 173.00(10)
_diffrn_detector_area_resol_mean 16.0733
_diffrn_measured_fraction_theta_full 0.996
_diffrn_measured_fraction_theta_max 0.868
_diffrn_measurement_details
;
  1 omega   -9.00   25.00   1.0000    6.0000
omega____ theta____ kappa____ phi______ frames
    -      -16.3571  -99.0000 -120.0000 34

  2 omega  -19.00   40.00   1.0000    6.0000
omega____ theta____ kappa____ phi______ frames
    -       19.7946  -57.0000  150.0000 59

  3 omega  -45.00   68.00   1.0000    6.0000
omega____ theta____ kappa____ phi______ frames
    -       19.7946    0.0000    0.0000 113
;
_diffrn_measurement_device_type 'SuperNova, Dual, Cu at zero, Eos'
_diffrn_measurement_method '\w scans'
_diffrn_orient_matrix_UB_11 -0.0146496000
_diffrn_orient_matrix_UB_12 0.0231760000
_diffrn_orient_matrix_UB_13 -0.0159493000
_diffrn_orient_matrix_UB_21 -0.0114863000
_diffrn_orient_matrix_UB_22 0.0112016000
_diffrn_orient_matrix_UB_23 0.0306068000
_diffrn_orient_matrix_UB_31 0.0611650000
_diffrn_orient_matrix_UB_32 0.0076481000
_diffrn_orient_matrix_UB_33 0.0035997000
_diffrn_radiation_monochromator mirror
_diffrn_radiation_type MoK\a
_diffrn_radiation_wavelength 0.71073
_diffrn_reflns_av_R_equivalents 0.0282
_diffrn_reflns_av_unetI/netI 0.0547
_diffrn_reflns_Laue_measured_fraction_full 0.996
_diffrn_reflns_Laue_measured_fraction_max 0.868
_diffrn_reflns_limit_h_max 14
_diffrn_reflns_limit_h_min -14
_diffrn_reflns_limit_k_max 35
_diffrn_reflns_limit_k_min -32
_diffrn_reflns_limit_l_max 25
_diffrn_reflns_limit_l_min -15
_diffrn_reflns_number 12487
_diffrn_reflns_point_group_measured_fraction_full 0.996
_diffrn_reflns_point_group_measured_fraction_max 0.868
_diffrn_reflns_theta_full 25.000
_diffrn_reflns_theta_max 28.838
_diffrn_reflns_theta_min 3.365
_diffrn_source 'SuperNova (Mo) X-ray Source'
_exptl_absorpt_coefficient_mu 0.213
_exptl_absorpt_correction_T_max 1.00000
_exptl_absorpt_correction_T_min 0.92875
_exptl_absorpt_correction_type multi-scan
_exptl_absorpt_process_details
;
CrysAlisPro, Agilent Technologies,
Version 1.171.36.28 (release 01-02-2013 CrysAlis171 .NET)
(compiled Feb  1 2013,16:14:44)
Empirical absorption correction using spherical harmonics,
 implemented in SCALE3 ABSPACK scaling algorithm.
;
_exptl_crystal_colour colourless
_exptl_crystal_colour_primary colourless
_exptl_crystal_density_diffrn 1.189
_exptl_crystal_description block
_exptl_crystal_F_000 2320
_exptl_crystal_recrystallization_method 'Re-crystallisation from solvent'
_exptl_crystal_size_max 0.25
_exptl_crystal_size_mid 0.22
_exptl_crystal_size_min 0.18
_refine_diff_density_max 0.499
_refine_diff_density_min -0.328
_refine_diff_density_rms 0.050
_refine_ls_extinction_method none
_refine_ls_goodness_of_fit_ref 1.000
_refine_ls_hydrogen_treatment constr
_refine_ls_matrix_type full
_refine_ls_number_parameters 373
_refine_ls_number_reflns 6823
_refine_ls_number_restraints 84
_refine_ls_restrained_S_all 1.000
_refine_ls_R_factor_all 0.0708
_refine_ls_R_factor_gt 0.0497
_refine_ls_shift/su_max 0.000
_refine_ls_shift/su_mean 0.000
_refine_ls_structure_factor_coef Fsqd
_refine_ls_weighting_details 'w=1/[\s^2^(Fo^2^)+(0.0357P)^2^+5.9552P] where P=(Fo^2^+2Fc^2^)/3'
_refine_ls_weighting_scheme calc
_refine_ls_wR_factor_gt 0.1022
_refine_ls_wR_factor_ref 0.1156
_reflns_Friedel_coverage 0.000
_reflns_number_gt 5106
_reflns_number_total 6823
_reflns_threshold_expression 'I > 2\s(I)'
_cod_data_source_file c6dt01417h2.cif
_cod_data_source_block lyg_k_0115
_cod_depositor_comments 'Adding full bibliography for 7039292--7039295.cif.'
_cod_database_code 7039294
_shelx_space_group_comment
;
The symmetry employed for this shelxl refinement is uniquely defined
by the following loop, which should always be used as a source of
symmetry information in preference to the above space-group names.
They are only intended as comments.
;
_reflns_odcompleteness_completeness 99.74
_reflns_odcompleteness_iscentric 1
_reflns_odcompleteness_theta 26.32
_olex2_refinement_description
;
1. Fixed Uiso
 At 1.2 times of:
  All C(H) groups, All C(H,H) groups
 At 1.5 times of:
  All C(H,H,H) groups
2. Rigid bond restraints
 C15, C16, C17, C18, C16', C17', C18'
 with sigma for 1-2 distances of 0.001 and sigma for 1-3 distances of 0.001
3. Uiso/Uaniso restraints and constraints
C15 \\sim C16 \\sim C17 \\sim C18 \\sim C16' \\sim C17' \\sim C18': within 2A
with sigma of 0.001 and sigma for terminal atoms of 0.001
4. Others
 Sof(C16')=Sof(H16D)=Sof(H16E)=Sof(H16F)=Sof(C17')=Sof(H17D)=Sof(H17E)=
 Sof(H17F)=Sof(C18')=Sof(H18D)=Sof(H18E)=Sof(H18F)=1-FVAR(1)
 Sof(C16)=Sof(H16A)=Sof(H16B)=Sof(H16C)=Sof(C17)=Sof(H17A)=Sof(H17B)=Sof(H17C)=
 Sof(C18)=Sof(H18A)=Sof(H18B)=Sof(H18C)=FVAR(1)
5.a Ternary CH refined with riding coordinates:
 C9(H9)
5.b Secondary CH2 refined with riding coordinates:
 C7(H7A,H7B), C14(H14A,H14B), C23(H23A,H23B), C24(H24A,H24B), C25(H25A,H25B),
 C26(H26A,H26B), C27(H27A,H27B), C28(H28A,H28B), C29(H29A,H29B), C30(H30A,H30B)
5.c Aromatic/amide H refined with riding coordinates:
 C3(H3), C5(H5), C11(H11)
5.d Idealised Me refined as rotating group:
 C16(H16A,H16B,H16C), C17(H17A,H17B,H17C), C18(H18A,H18B,H18C), C16'(H16D,H16E,
 H16F), C17'(H17D,H17E,H17F), C18'(H18D,H18E,H18F), C20(H20A,H20B,H20C),
 C21(H21A,H21B,H21C), C22(H22A,H22B,H22C), C31(H31A,H31B,H31C)
;
_shelx_shelxl_version_number 2014/7
_olex2_submission_special_instructions 'No special instructions were received'
_solvent_exptl_crystal_recrystallization_method tetrahydrofuran

loop_
_space_group_symop_operation_xyz
'x, y, z'
'-x, y, -z+1/2'
'x+1/2, y+1/2, z'
'-x+1/2, y+1/2, -z+1/2'
'-x, -y, -z'
'x, -y, z-1/2'
'-x+1/2, -y+1/2, -z'
'x+1/2, -y+1/2, z-1/2'

loop_
_atom_site_label
_atom_site_type_symbol
_atom_site_fract_x
_atom_site_fract_y
_atom_site_fract_z
_atom_site_U_iso_or_equiv
_atom_site_adp_type
_atom_site_occupancy
_atom_site_site_symmetry_order
_atom_site_calc_flag
_atom_site_refinement_flags_posn
_atom_site_refinement_flags_adp
_atom_site_refinement_flags_occupancy
_atom_site_disorder_assembly
_atom_site_disorder_group
K1 K 0.5000 -0.05125(2) 0.2500 0.03178(16) Uani 1 2 d S T P . .
K2 K 0.5000 0.09812(2) 0.2500 0.02083(13) Uani 1 2 d S T P . .
O1 O 0.37992(10) 0.02037(5) 0.19981(6) 0.0232(3) Uani 1 1 d . . . . .
O2 O 0.32163(10) 0.00204(5) 0.35221(6) 0.0227(3) Uani 1 1 d . . . . .
O5 O 0.34159(13) -0.12400(6) 0.30156(8) 0.0429(4) Uani 1 1 d . . . . .
O6 O 0.25672(15) -0.11446(6) 0.17059(8) 0.0482(4) Uani 1 1 d . . . . .
O7 O 0.47218(15) -0.11076(6) 0.09609(9) 0.0516(5) Uani 1 1 d . . . . .
C1 C 0.31323(15) 0.05127(7) 0.16433(9) 0.0197(4) Uani 1 1 d . . . . .
C2 C 0.34608(15) 0.06709(7) 0.10115(9) 0.0204(4) Uani 1 1 d . . . . .
C3 C 0.27374(15) 0.10070(7) 0.06506(9) 0.0224(4) Uani 1 1 d . . . . .
H3 H 0.2963 0.1098 0.0235 0.027 Uiso 1 1 calc R . . . .
C4 C 0.16828(16) 0.12147(7) 0.08857(9) 0.0231(4) Uani 1 1 d . . . . .
C5 C 0.13834(15) 0.10695(7) 0.15140(9) 0.0229(4) Uani 1 1 d . . . . .
H5 H 0.0692 0.1205 0.1686 0.028 Uiso 1 1 calc R . . . .
C6 C 0.20700(14) 0.07322(7) 0.18939(9) 0.0191(4) Uani 1 1 d . . . . .
C7 C 0.17501(15) 0.05903(7) 0.25834(9) 0.0220(4) Uani 1 1 d . . . . .
H7A H 0.1781 0.0225 0.2630 0.026 Uiso 1 1 calc R . . . .
H7B H 0.0932 0.0698 0.2655 0.026 Uiso 1 1 calc R . . . .
C8 C 0.25987(14) 0.08305(7) 0.30993(8) 0.0187(4) Uani 1 1 d . . . . .
C9 C 0.26887(15) 0.13582(7) 0.31266(9) 0.0212(4) Uani 1 1 d . . . . .
H9 H 0.2114 0.1561 0.2860 0.025 Uiso 1 1 calc R . . . .
C10 C 0.35142(16) 0.16069(7) 0.35466(9) 0.0225(4) Uani 1 1 d . . . . .
C11 C 0.43250(15) 0.13016(7) 0.39124(9) 0.0222(4) Uani 1 1 d . . . . .
H11 H 0.4912 0.1459 0.4180 0.027 Uiso 1 1 calc R . . . .
C12 C 0.42958(15) 0.07757(7) 0.38951(8) 0.0202(4) Uani 1 1 d . . . . .
C13 C 0.33584(14) 0.05410(7) 0.35181(8) 0.0184(4) Uani 1 1 d . . . . .
C14 C 0.46604(15) 0.04832(7) 0.07719(9) 0.0225(4) Uani 1 1 d . . . . .
H14A H 0.4675 0.0527 0.0302 0.027 Uiso 1 1 calc R . . . .
H14B H 0.4749 0.0125 0.0868 0.027 Uiso 1 1 calc R . . . .
C15 C 0.08978(19) 0.15872(9) 0.04800(11) 0.0368(4) Uani 1 1 d . U . . .
C16 C 0.0721(3) 0.20647(14) 0.08515(18) 0.0388(4) Uani 0.620(2) 1 d . U . A 1
H16A H 0.0199 0.2287 0.0599 0.058 Uiso 0.620(2) 1 calc GR . . A 1
H16B H 0.1486 0.2227 0.0937 0.058 Uiso 0.620(2) 1 calc GR . . A 1
H16C H 0.0365 0.1988 0.1259 0.058 Uiso 0.620(2) 1 calc GR . . A 1
C17 C 0.1342(3) 0.16863(14) -0.01904(17) 0.0383(4) Uani 0.620(2) 1 d . U . A 1
H17A H 0.1401 0.1372 -0.0422 0.057 Uiso 0.620(2) 1 calc GR . . A 1
H17B H 0.2121 0.1844 -0.0152 0.057 Uiso 0.620(2) 1 calc GR . . A 1
H17C H 0.0788 0.1907 -0.0425 0.057 Uiso 0.620(2) 1 calc GR . . A 1
C18 C -0.0401(3) 0.13285(14) 0.03619(18) 0.0374(4) Uani 0.620(2) 1 d . U . A 1
H18A H -0.0916 0.1549 0.0102 0.056 Uiso 0.620(2) 1 calc GR . . A 1
H18B H -0.0751 0.1270 0.0776 0.056 Uiso 0.620(2) 1 calc GR . . A 1
H18C H -0.0315 0.1012 0.0138 0.056 Uiso 0.620(2) 1 calc GR . . A 1
C16' C 0.0481(5) 0.1363(2) -0.0144(3) 0.0378(4) Uani 0.380(2) 1 d . U . A 2
H16D H -0.0025 0.1077 -0.0063 0.057 Uiso 0.380(2) 1 calc GR . . A 2
H16E H 0.1163 0.1255 -0.0380 0.057 Uiso 0.380(2) 1 calc GR . . A 2
H16F H 0.0031 0.1610 -0.0398 0.057 Uiso 0.380(2) 1 calc GR . . A 2
C17' C -0.0101(5) 0.1835(2) 0.0849(3) 0.0381(4) Uani 0.380(2) 1 d . U . A 2
H17D H -0.0447 0.2107 0.0592 0.057 Uiso 0.380(2) 1 calc GR . . A 2
H17E H 0.0225 0.1966 0.1258 0.057 Uiso 0.380(2) 1 calc GR . . A 2
H17F H -0.0712 0.1589 0.0931 0.057 Uiso 0.380(2) 1 calc GR . . A 2
C18' C 0.1771(5) 0.2067(2) 0.0300(3) 0.0383(4) Uani 0.380(2) 1 d . U . A 2
H18D H 0.2442 0.1945 0.0065 0.057 Uiso 0.380(2) 1 calc GR . . A 2
H18E H 0.2062 0.2229 0.0696 0.057 Uiso 0.380(2) 1 calc GR . . A 2
H18F H 0.1319 0.2306 0.0034 0.057 Uiso 0.380(2) 1 calc GR . . A 2
C19 C 0.35825(18) 0.21844(7) 0.36103(10) 0.0305(4) Uani 1 1 d . . . . .
C20 C 0.2692(2) 0.24511(8) 0.31332(13) 0.0472(6) Uani 1 1 d . . . . .
H20A H 0.2866 0.2361 0.2693 0.071 Uiso 1 1 calc GR . . . .
H20B H 0.2766 0.2811 0.3187 0.071 Uiso 1 1 calc GR . . . .
H20C H 0.1886 0.2348 0.3220 0.071 Uiso 1 1 calc GR . . . .
C21 C 0.4858(2) 0.23700(9) 0.34823(12) 0.0457(6) Uani 1 1 d . . . . .
H21A H 0.5417 0.2230 0.3806 0.068 Uiso 1 1 calc GR . . . .
H21B H 0.4881 0.2733 0.3506 0.068 Uiso 1 1 calc GR . . . .
H21C H 0.5074 0.2263 0.3055 0.068 Uiso 1 1 calc GR . . . .
C22 C 0.3283(2) 0.23332(9) 0.43099(11) 0.0451(6) Uani 1 1 d . . . . .
H22A H 0.2488 0.2217 0.4398 0.068 Uiso 1 1 calc GR . . . .
H22B H 0.3319 0.2695 0.4354 0.068 Uiso 1 1 calc GR . . . .
H22C H 0.3857 0.2180 0.4615 0.068 Uiso 1 1 calc GR . . . .
C23 C 0.2167(2) -0.12396(10) 0.28218(12) 0.0468(6) Uani 1 1 d . . . . .
H23A H 0.1700 -0.1110 0.3174 0.056 Uiso 1 1 calc R . . . .
H23B H 0.1901 -0.1582 0.2724 0.056 Uiso 1 1 calc R . . . .
C24 C 0.1980(2) -0.09129(10) 0.22278(12) 0.0463(6) Uani 1 1 d . . . . .
H24A H 0.1126 -0.0878 0.2116 0.056 Uiso 1 1 calc R . . . .
H24B H 0.2313 -0.0578 0.2312 0.056 Uiso 1 1 calc R . . . .
C25 C 0.2677(2) -0.08283(9) 0.11509(12) 0.0422(6) Uani 1 1 d . . . . .
H25A H 0.2991 -0.0500 0.1286 0.051 Uiso 1 1 calc R . . . .
H25B H 0.1893 -0.0779 0.0932 0.051 Uiso 1 1 calc R . . . .
C26 C 0.3513(2) -0.10743(10) 0.06948(12) 0.0487(6) Uani 1 1 d . . . . .
H26A H 0.3221 -0.1412 0.0591 0.058 Uiso 1 1 calc R . . . .
H26B H 0.3508 -0.0882 0.0291 0.058 Uiso 1 1 calc R . . . .
C27 C 0.4978(2) -0.15691(9) 0.12977(14) 0.0511(6) Uani 1 1 d . . . . .
H27A H 0.4751 -0.1854 0.1020 0.061 Uiso 1 1 calc R . . . .
H27B H 0.4518 -0.1587 0.1689 0.061 Uiso 1 1 calc R . . . .
C28 C 0.3703(2) -0.15929(10) 0.35201(13) 0.0533(7) Uani 1 1 d . . . . .
H28A H 0.3491 -0.1932 0.3373 0.064 Uiso 1 1 calc R . . . .
H28B H 0.3243 -0.1516 0.3900 0.064 Uiso 1 1 calc R . . . .
C29 C 0.28693(17) -0.01811(8) 0.41448(10) 0.0312(5) Uani 1 1 d . . . . .
H29A H 0.3492 -0.0097 0.4475 0.037 Uiso 1 1 calc R . . . .
H29B H 0.2831 -0.0547 0.4113 0.037 Uiso 1 1 calc R . . . .
C30 C 0.16762(19) 0.00107(10) 0.43699(12) 0.0442(6) Uani 1 1 d . . . . .
H30A H 0.1572 -0.0111 0.4811 0.053 Uiso 1 1 calc R . . . .
H30B H 0.1707 0.0378 0.4388 0.053 Uiso 1 1 calc R . . . .
C31 C 0.0586(2) -0.01430(12) 0.39478(13) 0.0586(8) Uani 1 1 d . . . . .
H31A H 0.0693 -0.0039 0.3505 0.088 Uiso 1 1 calc GR . . . .
H31B H -0.0119 0.0017 0.4107 0.088 Uiso 1 1 calc GR . . . .
H31C H 0.0493 -0.0504 0.3964 0.088 Uiso 1 1 calc GR . . . .

loop_
_atom_site_aniso_label
_atom_site_aniso_U_11
_atom_site_aniso_U_22
_atom_site_aniso_U_33
_atom_site_aniso_U_23
_atom_site_aniso_U_13
_atom_site_aniso_U_12
K1 0.0297(3) 0.0185(3) 0.0461(4) 0.000 -0.0089(3) 0.000
K2 0.0212(3) 0.0226(3) 0.0190(3) 0.000 0.0034(2) 0.000
O1 0.0213(6) 0.0235(6) 0.0242(7) 0.0028(6) -0.0037(5) 0.0039(5)
O2 0.0231(6) 0.0204(6) 0.0246(7) 0.0047(6) -0.0002(5) -0.0024(5)
O5 0.0435(9) 0.0347(8) 0.0511(11) 0.0056(8) 0.0099(7) -0.0034(7)
O6 0.0687(11) 0.0324(8) 0.0453(10) -0.0059(8) 0.0216(8) -0.0039(8)
O7 0.0457(10) 0.0439(10) 0.0660(12) 0.0070(9) 0.0093(8) -0.0048(8)
C1 0.0175(8) 0.0203(9) 0.0210(9) -0.0017(7) -0.0039(7) -0.0022(7)
C2 0.0178(8) 0.0240(9) 0.0190(9) -0.0049(8) -0.0022(6) -0.0010(7)
C3 0.0240(9) 0.0255(9) 0.0175(9) -0.0002(8) -0.0014(7) -0.0016(7)
C4 0.0222(9) 0.0246(9) 0.0220(10) 0.0008(8) -0.0029(7) 0.0023(7)
C5 0.0191(8) 0.0260(9) 0.0236(10) -0.0017(8) -0.0001(7) 0.0029(7)
C6 0.0171(8) 0.0217(9) 0.0181(9) -0.0027(7) -0.0024(6) -0.0019(7)
C7 0.0150(8) 0.0281(9) 0.0228(10) 0.0021(8) 0.0008(7) 0.0000(7)
C8 0.0156(8) 0.0239(9) 0.0169(9) 0.0011(7) 0.0049(6) 0.0018(7)
C9 0.0225(9) 0.0250(9) 0.0166(9) 0.0024(8) 0.0043(7) 0.0066(7)
C10 0.0296(9) 0.0221(9) 0.0162(9) 0.0000(8) 0.0060(7) 0.0019(8)
C11 0.0237(9) 0.0272(10) 0.0159(9) -0.0021(8) 0.0020(7) -0.0028(8)
C12 0.0201(8) 0.0261(9) 0.0145(9) 0.0031(8) 0.0032(6) -0.0007(7)
C13 0.0189(8) 0.0202(8) 0.0162(9) 0.0011(7) 0.0038(6) 0.0010(7)
C14 0.0208(9) 0.0270(9) 0.0198(9) -0.0054(8) -0.0001(7) 0.0007(7)
C15 0.0378(8) 0.0379(8) 0.0345(8) 0.0080(7) -0.0026(6) 0.0116(6)
C16 0.0407(9) 0.0383(9) 0.0369(9) 0.0073(8) -0.0033(8) 0.0118(8)
C17 0.0397(9) 0.0394(9) 0.0355(9) 0.0095(8) -0.0024(7) 0.0114(8)
C18 0.0374(9) 0.0393(9) 0.0352(9) 0.0085(8) -0.0040(7) 0.0115(7)
C16' 0.0386(9) 0.0393(10) 0.0351(9) 0.0085(8) -0.0036(8) 0.0113(8)
C17' 0.0387(9) 0.0391(10) 0.0360(9) 0.0083(8) -0.0027(8) 0.0124(8)
C18' 0.0398(9) 0.0384(9) 0.0363(10) 0.0088(8) -0.0029(8) 0.0111(8)
C19 0.0432(12) 0.0215(9) 0.0272(11) -0.0019(9) 0.0077(9) 0.0000(9)
C20 0.0669(16) 0.0218(10) 0.0527(16) 0.0022(11) -0.0009(12) 0.0097(11)
C21 0.0594(15) 0.0320(12) 0.0465(15) -0.0016(11) 0.0128(11) -0.0129(11)
C22 0.0712(16) 0.0297(11) 0.0357(13) -0.0121(10) 0.0155(11) 0.0009(11)
C23 0.0431(13) 0.0508(15) 0.0478(15) -0.0134(13) 0.0151(11) -0.0096(11)
C24 0.0395(12) 0.0498(14) 0.0500(15) -0.0151(13) 0.0081(10) 0.0009(11)
C25 0.0459(13) 0.0382(12) 0.0420(14) -0.0002(11) -0.0040(10) -0.0090(11)
C26 0.0524(15) 0.0522(15) 0.0418(15) 0.0010(13) 0.0041(11) -0.0097(12)
C27 0.0637(16) 0.0303(12) 0.0598(17) -0.0108(12) 0.0064(13) -0.0034(11)
C28 0.0667(17) 0.0386(13) 0.0555(17) 0.0074(13) 0.0147(13) -0.0113(12)
C29 0.0287(10) 0.0333(11) 0.0315(11) 0.0142(9) 0.0004(8) -0.0076(9)
C30 0.0438(13) 0.0496(14) 0.0407(14) 0.0121(12) 0.0166(10) -0.0052(11)
C31 0.0299(12) 0.085(2) 0.0612(18) 0.0302(16) 0.0086(11) 0.0002(13)

loop_
_atom_type_symbol
_atom_type_description
_atom_type_scat_dispersion_real
_atom_type_scat_dispersion_imag
_atom_type_scat_source
C C 0.0033 0.0016 'International Tables Vol C Tables 4.2.6.8 and 6.1.1.4'
H H 0.0000 0.0000 'International Tables Vol C Tables 4.2.6.8 and 6.1.1.4'
K K 0.2009 0.2494 'International Tables Vol C Tables 4.2.6.8 and 6.1.1.4'
O O 0.0106 0.0060 'International Tables Vol C Tables 4.2.6.8 and 6.1.1.4'

loop_
_geom_angle_atom_site_label_1
_geom_angle_atom_site_label_2
_geom_angle_atom_site_label_3
_geom_angle
_geom_angle_site_symmetry_1
_geom_angle_site_symmetry_3
O1 K1 K2 41.03(3) 2_655 .
O1 K1 K2 41.03(3) . .
O1 K1 O1 82.06(6) 2_655 .
O1 K1 O2 67.05(4) . .
O1 K1 O2 67.05(4) 2_655 2_655
O1 K1 O2 74.91(4) 2_655 .
O1 K1 O2 74.91(4) . 2_655
O1 K1 O5 133.25(4) 2_655 .
O1 K1 O5 109.59(4) 2_655 2_655
O1 K1 O5 109.59(4) . .
O1 K1 O5 133.25(4) . 2_655
O1 K1 C24 140.63(5) . 2_655
O1 K1 C24 140.63(5) 2_655 .
O1 K1 C24 71.22(5) . .
O1 K1 C24 71.22(5) 2_655 2_655
O2 K1 K2 64.47(2) . .
O2 K1 K2 64.47(2) 2_655 .
O2 K1 O2 128.93(5) 2_655 .
O2 K1 C24 68.33(4) . .
O2 K1 C24 128.83(5) 2_655 .
O2 K1 C24 68.33(4) 2_655 2_655
O2 K1 C24 128.83(5) . 2_655
O5 K1 K2 132.55(3) 2_655 .
O5 K1 K2 132.55(3) . .
O5 K1 O2 159.03(4) 2_655 .
O5 K1 O2 159.03(4) . 2_655
O5 K1 O2 69.47(4) 2_655 2_655
O5 K1 O2 69.47(4) . .
O5 K1 O5 94.89(7) 2_655 .
O5 K1 C24 42.03(5) . .
O5 K1 C24 109.78(5) 2_655 .
O5 K1 C24 42.03(5) 2_655 2_655
O5 K1 C24 109.78(5) . 2_655
C24 K1 K2 107.39(4) . .
C24 K1 K2 107.40(4) 2_655 .
C24 K1 C24 145.21(8) . 2_655
O1 K2 O1 77.43(5) 2_655 .
O1 K2 C1 26.37(4) . .
O1 K2 C1 103.69(5) . 2_655
O1 K2 C1 26.37(4) 2_655 2_655
O1 K2 C1 103.69(5) 2_655 .
O1 K2 C8 67.24(4) 2_655 2_655
O1 K2 C8 100.41(4) 2_655 .
O1 K2 C8 100.41(4) . 2_655
O1 K2 C8 67.24(4) . .
O1 K2 C9 120.41(4) . 2_655
O1 K2 C9 89.84(4) 2_655 2_655
O1 K2 C9 89.84(4) . .
O1 K2 C9 120.41(4) 2_655 .
O1 K2 C12 94.56(5) . .
O1 K2 C12 69.04(4) 2_655 .
O1 K2 C12 69.04(4) . 2_655
O1 K2 C12 94.56(5) 2_655 2_655
O1 K2 C13 70.24(4) 2_655 2_655
O1 K2 C13 70.24(4) . .
O1 K2 C13 75.24(4) . 2_655
O1 K2 C13 75.24(4) 2_655 .
C1 K2 C1 130.02(7) 2_655 .
C1 K2 C8 64.62(5) . .
C1 K2 C8 108.48(5) . 2_655
C1 K2 C8 108.48(5) 2_655 .
C1 K2 C8 64.62(5) 2_655 2_655
C1 K2 C9 117.89(5) . 2_655
C1 K2 C9 78.74(5) 2_655 2_655
C1 K2 C9 117.89(5) 2_655 .
C1 K2 C9 78.74(5) . .
C1 K2 C12 64.45(5) . 2_655
C1 K2 C12 64.45(5) 2_655 .
C1 K2 C12 106.30(5) . .
C1 K2 C12 106.30(5) 2_655 2_655
C1 K2 C13 79.57(5) 2_655 2_655
C1 K2 C13 81.96(5) . 2_655
C1 K2 C13 79.57(5) . .
C1 K2 C13 81.95(5) 2_655 .
C8 K2 C8 164.82(7) 2_655 .
C8 K2 C9 168.64(5) . 2_655
C8 K2 C9 26.47(5) . .
C8 K2 C9 26.47(5) 2_655 2_655
C8 K2 C9 168.64(5) 2_655 .
C8 K2 C12 128.94(5) . 2_655
C8 K2 C12 47.49(4) . .
C8 K2 C12 47.50(4) 2_655 2_655
C8 K2 C12 128.94(5) 2_655 .
C8 K2 C13 26.68(4) 2_655 2_655
C8 K2 C13 26.68(4) . .
C8 K2 C13 142.48(5) . 2_655
C8 K2 C13 142.48(5) 2_655 .
C9 K2 C9 142.36(7) . 2_655
C12 K2 C9 134.55(5) 2_655 .
C12 K2 C9 54.10(5) 2_655 2_655
C12 K2 C9 54.10(5) . .
C12 K2 C9 134.55(5) . 2_655
C12 K2 C12 159.46(7) . 2_655
C12 K2 C13 26.73(4) 2_655 2_655
C12 K2 C13 26.73(4) . .
C12 K2 C13 139.25(5) . 2_655
C12 K2 C13 139.25(5) 2_655 .
C13 K2 C9 159.75(5) 2_655 .
C13 K2 C9 159.75(5) . 2_655
C13 K2 C9 46.13(5) . .
C13 K2 C9 46.13(5) 2_655 2_655
C13 K2 C13 135.34(7) 2_655 .
K1 O1 K2 100.25(4) . .
C1 O1 K1 168.65(11) . .
C1 O1 K2 89.67(10) . .
C13 O2 K1 110.59(10) . .
C13 O2 C29 113.89(14) . .
C29 O2 K1 126.76(10) . .
C23 O5 K1 120.52(14) . .
C28 O5 K1 126.39(13) . .
C28 O5 C23 112.76(18) . .
C24 O6 C25 114.10(18) . .
C27 O7 C26 113.66(18) . .
O1 C1 K2 63.96(8) . .
O1 C1 C2 121.89(16) . .
O1 C1 C6 120.82(16) . .
C2 C1 K2 102.46(10) . .
C2 C1 C6 117.18(15) . .
C6 C1 K2 100.83(11) . .
C1 C2 K2 54.32(9) . .
C1 C2 C14 117.48(15) . .
C3 C2 K2 123.93(12) . .
C3 C2 C1 120.36(16) . .
C3 C2 C14 122.06(16) . .
C14 C2 K2 87.51(9) . .
C2 C3 H3 118.6 . .
C2 C3 C4 122.80(17) . .
C4 C3 H3 118.6 . .
C3 C4 C15 122.01(17) . .
C5 C4 C3 116.58(16) . .
C5 C4 C15 121.41(17) . .
C4 C5 H5 118.5 . .
C6 C5 C4 122.97(17) . .
C6 C5 H5 118.5 . .
C1 C6 K2 55.45(8) . .
C1 C6 C7 117.71(15) . .
C5 C6 K2 123.89(11) . .
C5 C6 C1 120.05(16) . .
C5 C6 C7 122.23(16) . .
C7 C6 K2 88.30(9) . .
C6 C7 H7A 109.2 . .
C6 C7 H7B 109.2 . .
C6 C7 C8 112.21(14) . .
H7A C7 H7B 107.9 . .
C8 C7 H7A 109.2 . .
C8 C7 H7B 109.2 . .
C7 C8 K2 107.76(10) . .
C9 C8 K2 79.72(10) . .
C9 C8 C7 118.97(16) . .
C9 C8 C13 118.63(16) . .
C13 C8 K2 78.53(9) . .
C13 C8 C7 122.24(16) . .
K2 C9 H9 118.6 . .
C8 C9 K2 73.81(10) . .
C8 C9 H9 118.6 . .
C10 C9 K2 82.62(10) . .
C10 C9 C8 122.60(16) . .
C10 C9 H9 118.6 . .
C9 C10 K2 71.98(10) . .
C9 C10 C11 116.61(17) . .
C9 C10 C19 123.41(17) . .
C11 C10 K2 73.92(10) . .
C11 C10 C19 119.97(16) . .
C19 C10 K2 122.86(12) . .
K2 C11 H11 118.2 . .
C10 C11 K2 80.66(10) . .
C10 C11 H11 118.4 . .
C12 C11 K2 73.33(10) . .
C12 C11 C10 123.25(16) . .
C12 C11 H11 118.4 . .
C11 C12 K2 80.73(11) . .
C11 C12 C13 117.96(16) . .
C11 C12 C14 118.54(16) . 2_655
C13 C12 K2 77.31(10) . .
C13 C12 C14 123.22(16) . 2_655
C14 C12 K2 106.63(10) 2_655 .
O2 C13 K2 116.95(11) . .
O2 C13 C8 118.67(15) . .
O2 C13 C12 120.99(15) . .
C8 C13 K2 74.79(10) . .
C8 C13 C12 120.22(16) . .
C12 C13 K2 75.95(10) . .
C2 C14 C12 110.44(14) . 2_655
C2 C14 H14A 109.6 . .
C2 C14 H14B 109.6 . .
C12 C14 H14A 109.6 2_655 .
C12 C14 H14B 109.6 2_655 .
H14A C14 H14B 108.1 . .
C4 C15 C18 107.08(19) . .
C4 C15 C18' 106.7(2) . .
C16 C15 C4 110.6(2) . .
C16 C15 C17 112.0(3) . .
C16 C15 C18 107.4(2) . .
C17 C15 C4 113.8(2) . .
C17 C15 C18 105.5(2) . .
C16' C15 C4 111.2(3) . .
C16' C15 C17' 113.5(3) . .
C16' C15 C18' 106.4(3) . .
C17' C15 C4 114.7(3) . .
C17' C15 C18' 103.3(3) . .
C15 C16 H16A 109.5 . .
C15 C16 H16B 109.5 . .
C15 C16 H16C 109.5 . .
H16A C16 H16B 109.5 . .
H16A C16 H16C 109.5 . .
H16B C16 H16C 109.5 . .
C15 C17 H17A 109.5 . .
C15 C17 H17B 109.5 . .
C15 C17 H17C 109.5 . .
H17A C17 H17B 109.5 . .
H17A C17 H17C 109.5 . .
H17B C17 H17C 109.5 . .
C15 C18 H18A 109.5 . .
C15 C18 H18B 109.5 . .
C15 C18 H18C 109.5 . .
H18A C18 H18B 109.5 . .
H18A C18 H18C 109.5 . .
H18B C18 H18C 109.5 . .
C15 C16' H16D 109.5 . .
C15 C16' H16E 109.5 . .
C15 C16' H16F 109.5 . .
H16D C16' H16E 109.5 . .
H16D C16' H16F 109.5 . .
H16E C16' H16F 109.5 . .
C15 C17' H17D 109.5 . .
C15 C17' H17E 109.5 . .
C15 C17' H17F 109.5 . .
H17D C17' H17E 109.5 . .
H17D C17' H17F 109.5 . .
H17E C17' H17F 109.5 . .
C15 C18' H18D 109.5 . .
C15 C18' H18E 109.5 . .
C15 C18' H18F 109.5 . .
H18D C18' H18E 109.5 . .
H18D C18' H18F 109.5 . .
H18E C18' H18F 109.5 . .
C10 C19 C21 110.27(17) . .
C10 C19 C22 108.79(17) . .
C20 C19 C10 112.09(17) . .
C20 C19 C21 108.63(18) . .
C20 C19 C22 108.42(18) . .
C21 C19 C22 108.56(18) . .
C19 C20 H20A 109.5 . .
C19 C20 H20B 109.5 . .
C19 C20 H20C 109.5 . .
H20A C20 H20B 109.5 . .
H20A C20 H20C 109.5 . .
H20B C20 H20C 109.5 . .
C19 C21 H21A 109.5 . .
C19 C21 H21B 109.5 . .
C19 C21 H21C 109.5 . .
H21A C21 H21B 109.5 . .
H21A C21 H21C 109.5 . .
H21B C21 H21C 109.5 . .
C19 C22 H22A 109.5 . .
C19 C22 H22B 109.5 . .
C19 C22 H22C 109.5 . .
H22A C22 H22B 109.5 . .
H22A C22 H22C 109.5 . .
H22B C22 H22C 109.5 . .
O5 C23 H23A 109.9 . .
O5 C23 H23B 109.9 . .
O5 C23 C24 108.85(19) . .
H23A C23 H23B 108.3 . .
C24 C23 H23A 109.9 . .
C24 C23 H23B 109.9 . .
K1 C24 H24A 156.8 . .
K1 C24 H24B 49.4 . .
O6 C24 K1 77.40(12) . .
O6 C24 C23 108.2(2) . .
O6 C24 H24A 110.1 . .
O6 C24 H24B 110.1 . .
C23 C24 K1 87.09(13) . .
C23 C24 H24A 110.1 . .
C23 C24 H24B 110.1 . .
H24A C24 H24B 108.4 . .
O6 C25 H25A 109.9 . .
O6 C25 H25B 109.9 . .
O6 C25 C26 108.79(19) . .
H25A C25 H25B 108.3 . .
C26 C25 H25A 109.9 . .
C26 C25 H25B 109.9 . .
O7 C26 C25 112.9(2) . .
O7 C26 H26A 109.0 . .
O7 C26 H26B 109.0 . .
C25 C26 H26A 109.0 . .
C25 C26 H26B 109.0 . .
H26A C26 H26B 107.8 . .
O7 C27 H27A 109.8 . .
O7 C27 H27B 109.8 . .
O7 C27 C28 109.2(2) . 2_655
H27A C27 H27B 108.3 . .
C28 C27 H27A 109.8 2_655 .
C28 C27 H27B 109.8 2_655 .
O5 C28 C27 109.81(19) . 2_655
O5 C28 H28A 109.7 . .
O5 C28 H28B 109.7 . .
C27 C28 H28A 109.7 2_655 .
C27 C28 H28B 109.7 2_655 .
H28A C28 H28B 108.2 . .
O2 C29 H29A 108.6 . .
O2 C29 H29B 108.6 . .
O2 C29 C30 114.67(16) . .
H29A C29 H29B 107.6 . .
C30 C29 H29A 108.6 . .
C30 C29 H29B 108.6 . .
C29 C30 H30A 108.4 . .
C29 C30 H30B 108.4 . .
H30A C30 H30B 107.5 . .
C31 C30 C29 115.3(2) . .
C31 C30 H30A 108.4 . .
C31 C30 H30B 108.4 . .
C30 C31 H31A 109.5 . .
C30 C31 H31B 109.5 . .
C30 C31 H31C 109.5 . .
H31A C31 H31B 109.5 . .
H31A C31 H31C 109.5 . .
H31B C31 H31C 109.5 . .

loop_
_geom_bond_atom_site_label_1
_geom_bond_atom_site_label_2
_geom_bond_distance
_geom_bond_site_symmetry_2
K1 K2 3.9445(8) .
K1 O1 2.5073(12) .
K1 O1 2.5073(12) 2_655
K1 O2 3.2646(13) 2_655
K1 O2 3.2647(13) .
K1 O5 2.8409(15) 2_655
K1 O5 2.8409(15) .
K1 C24 3.537(2) 2_655
K1 C24 3.537(2) .
K2 O1 2.6313(13) 2_655
K2 O1 2.6313(13) .
K2 C1 2.9286(16) .
K2 C1 2.9286(16) 2_655
K2 C8 3.0127(16) 2_655
K2 C8 3.0128(16) .
K2 C9 3.0868(17) 2_655
K2 C9 3.0868(17) .
K2 C12 3.0427(17) .
K2 C12 3.0427(17) 2_655
K2 C13 3.0599(17) .
K2 C13 3.0598(17) 2_655
O1 C1 1.301(2) .
O2 C13 1.384(2) .
O2 C29 1.449(2) .
O5 C23 1.426(3) .
O5 C28 1.416(3) .
O6 C24 1.415(3) .
O6 C25 1.419(3) .
O7 C26 1.429(3) .
O7 C27 1.423(3) .
C1 C2 1.422(2) .
C1 C6 1.431(2) .
C2 C3 1.387(2) .
C2 C14 1.524(2) .
C3 H3 0.9300 .
C3 C4 1.399(2) .
C4 C5 1.396(3) .
C4 C15 1.533(3) .
C5 H5 0.9300 .
C5 C6 1.388(2) .
C6 C7 1.518(2) .
C7 H7A 0.9700 .
C7 H7B 0.9700 .
C7 C8 1.521(2) .
C8 C9 1.398(3) .
C8 C13 1.402(2) .
C9 H9 0.9800 .
C9 C10 1.392(2) .
C10 C11 1.400(2) .
C10 C19 1.532(3) .
C11 H11 0.9300 .
C11 C12 1.390(3) .
C12 C13 1.411(2) .
C12 C14 1.528(2) 2_655
C14 C12 1.528(2) 2_655
C14 H14A 0.9700 .
C14 H14B 0.9700 .
C15 C16 1.490(4) .
C15 C17 1.502(4) .
C15 C18 1.605(4) .
C15 C16' 1.464(6) .
C15 C17' 1.519(6) .
C15 C18' 1.647(6) .
C16 H16A 0.9600 .
C16 H16B 0.9600 .
C16 H16C 0.9600 .
C17 H17A 0.9600 .
C17 H17B 0.9600 .
C17 H17C 0.9600 .
C18 H18A 0.9600 .
C18 H18B 0.9600 .
C18 H18C 0.9600 .
C16' H16D 0.9600 .
C16' H16E 0.9600 .
C16' H16F 0.9600 .
C17' H17D 0.9600 .
C17' H17E 0.9600 .
C17' H17F 0.9600 .
C18' H18D 0.9600 .
C18' H18E 0.9600 .
C18' H18F 0.9600 .
C19 C20 1.529(3) .
C19 C21 1.533(3) .
C19 C22 1.535(3) .
C20 H20A 0.9600 .
C20 H20B 0.9600 .
C20 H20C 0.9600 .
C21 H21A 0.9600 .
C21 H21B 0.9600 .
C21 H21C 0.9600 .
C22 H22A 0.9600 .
C22 H22B 0.9600 .
C22 H22C 0.9600 .
C23 H23A 0.9700 .
C23 H23B 0.9700 .
C23 C24 1.497(3) .
C24 H24A 0.9700 .
C24 H24B 0.9700 .
C25 H25A 0.9700 .
C25 H25B 0.9700 .
C25 C26 1.495(3) .
C26 H26A 0.9700 .
C26 H26B 0.9700 .
C27 H27A 0.9700 .
C27 H27B 0.9700 .
C27 C28 1.497(3) 2_655
C28 C27 1.497(3) 2_655
C28 H28A 0.9700 .
C28 H28B 0.9700 .
C29 H29A 0.9700 .
C29 H29B 0.9700 .
C29 C30 1.510(3) .
C30 H30A 0.9700 .
C30 H30B 0.9700 .
C30 C31 1.510(3) .
C31 H31A 0.9600 .
C31 H31B 0.9600 .
C31 H31C 0.9600 .

loop_
_geom_torsion_atom_site_label_1
_geom_torsion_atom_site_label_2
_geom_torsion_atom_site_label_3
_geom_torsion_atom_site_label_4
_geom_torsion
_geom_torsion_site_symmetry_1
_geom_torsion_site_symmetry_4
K1 O1 C1 K2 -151.1(6) . .
K1 O1 C1 C2 -62.3(6) . .
K1 O1 C1 C6 121.7(5) . .
K1 O2 C13 K2 6.16(12) . .
K1 O2 C13 C8 92.86(15) . .
K1 O2 C13 C12 -83.14(16) . .
K1 O2 C29 C30 -154.45(14) . .
K1 O5 C23 C24 14.3(2) . .
K1 O5 C28 C27 -6.2(3) . 2_655
K2 O1 C1 C2 88.78(16) . .
K2 O1 C1 C6 -87.25(15) . .
K2 C1 C2 C3 -112.07(15) . .
K2 C1 C2 C14 64.30(16) . .
K2 C1 C6 C5 112.57(15) . .
K2 C1 C6 C7 -66.27(15) . .
K2 C2 C3 C4 -63.6(2) . .
K2 C2 C14 C12 -29.21(13) . 2_655
K2 C6 C7 C8 23.02(13) . .
K2 C8 C9 C10 -69.86(16) . .
K2 C8 C13 O2 -112.74(14) . .
K2 C8 C13 C12 63.29(15) . .
K2 C9 C10 C11 -60.74(15) . .
K2 C9 C10 C19 117.97(17) . .
K2 C10 C11 C12 -62.91(16) . .
K2 C10 C19 C20 85.88(19) . .
K2 C10 C19 C21 -35.3(2) . .
K2 C10 C19 C22 -154.23(14) . .
K2 C11 C12 C13 -70.21(14) . .
K2 C11 C12 C14 103.96(15) . 2_655
K2 C12 C13 O2 113.24(15) . .
K2 C12 C13 C8 -62.69(15) . .
O1 C1 C2 K2 -66.92(14) . .
O1 C1 C2 C3 -178.99(16) . .
O1 C1 C2 C14 -2.6(2) . .
O1 C1 C6 K2 66.03(13) . .
O1 C1 C6 C5 178.60(16) . .
O1 C1 C6 C7 -0.2(2) . .
O2 C29 C30 C31 65.3(3) . .
O5 C23 C24 K1 -9.82(16) . .
O5 C23 C24 O6 65.9(2) . .
O6 C25 C26 O7 -66.1(2) . .
C1 C2 C3 C4 1.5(3) . .
C1 C2 C14 C12 -76.3(2) . 2_655
C1 C6 C7 C8 72.0(2) . .
C2 C1 C6 K2 -110.19(16) . .
C2 C1 C6 C5 2.4(2) . .
C2 C1 C6 C7 -176.46(15) . .
C2 C3 C4 C5 0.4(3) . .
C2 C3 C4 C15 179.78(17) . .
C3 C2 C14 C12 100.00(19) . 2_655
C3 C4 C5 C6 -0.8(3) . .
C3 C4 C15 C16 -124.8(2) . .
C3 C4 C15 C17 2.3(3) . .
C3 C4 C15 C18 118.5(2) . .
C3 C4 C15 C16' 58.4(4) . .
C3 C4 C15 C17' -171.0(3) . .
C3 C4 C15 C18' -57.3(3) . .
C4 C5 C6 K2 65.8(2) . .
C4 C5 C6 C1 -0.6(3) . .
C4 C5 C6 C7 178.20(17) . .
C5 C4 C15 C16 54.6(3) . .
C5 C4 C15 C17 -178.3(2) . .
C5 C4 C15 C18 -62.1(3) . .
C5 C4 C15 C16' -122.2(3) . .
C5 C4 C15 C17' 8.3(4) . .
C5 C4 C15 C18' 122.1(3) . .
C5 C6 C7 C8 -106.83(18) . .
C6 C1 C2 K2 109.25(16) . .
C6 C1 C2 C3 -2.8(2) . .
C6 C1 C2 C14 173.55(15) . .
C6 C7 C8 K2 -28.41(17) . .
C6 C7 C8 C9 59.5(2) . .
C6 C7 C8 C13 -115.84(18) . .
C7 C8 C9 K2 -104.71(14) . .
C7 C8 C9 C10 -174.56(16) . .
C7 C8 C13 K2 103.89(15) . .
C7 C8 C13 O2 -8.9(2) . .
C7 C8 C13 C12 167.17(16) . .
C8 C9 C10 K2 65.39(16) . .
C8 C9 C10 C11 4.6(3) . .
C8 C9 C10 C19 -176.65(17) . .
C9 C8 C13 K2 -71.44(14) . .
C9 C8 C13 O2 175.82(15) . .
C9 C8 C13 C12 -8.2(2) . .
C9 C10 C11 K2 59.70(15) . .
C9 C10 C11 C12 -3.2(3) . .
C9 C10 C19 C20 -3.3(3) . .
C9 C10 C19 C21 -124.4(2) . .
C9 C10 C19 C22 116.6(2) . .
C10 C11 C12 K2 66.49(17) . .
C10 C11 C12 C13 -3.7(3) . .
C10 C11 C12 C14 170.46(16) . 2_655
C11 C10 C19 C20 175.42(18) . .
C11 C10 C19 C21 54.3(2) . .
C11 C10 C19 C22 -64.7(2) . .
C11 C12 C13 K2 72.15(15) . .
C11 C12 C13 O2 -174.60(16) . .
C11 C12 C13 C8 9.5(3) . .
C13 O2 C29 C30 61.4(2) . .
C13 C8 C9 K2 70.78(14) . .
C13 C8 C9 C10 0.9(3) . .
C14 C2 C3 C4 -174.71(16) . .
C14 C12 C13 K2 -101.72(15) 2_655 .
C14 C12 C13 O2 11.5(3) 2_655 .
C14 C12 C13 C8 -164.41(16) 2_655 .
C15 C4 C5 C6 179.77(17) . .
C19 C10 C11 K2 -119.06(16) . .
C19 C10 C11 C12 178.04(17) . .
C23 O5 C28 C27 -179.5(2) . 2_655
C24 O6 C25 C26 168.91(19) . .
C25 O6 C24 K1 -85.09(15) . .
C25 O6 C24 C23 -167.74(18) . .
C26 O7 C27 C28 172.8(2) . 2_655
C27 O7 C26 C25 92.1(3) . .
C28 O5 C23 C24 -172.0(2) . .
C29 O2 C13 K2 156.11(11) . .
C29 O2 C13 C8 -117.19(17) . .
C29 O2 C13 C12 66.8(2) . .
